data_9017090
loop_
_publ_author_name
'Peterson, K. M.'
'Heaney, P. J.'
'Post, J. E.'
'Eng, P. J.'

_publ_section_title
;
 A refined monoclinic structure for a variety of "hydrohematite"
 Note: T = 38 C
;
_journal_name_full 'American Mineralogist'
_journal_page_first 570
_journal_page_last 579
_journal_volume 100
_journal_year 2015
_chemical_compound_source Synthetic
_chemical_formula_sum 'Fe1.946 O3'
_chemical_name_mineral Hydrohematite
_space_group_IT_number 15
_space_group_name_Hall '-I 2ya'
_space_group_name_H-M_alt 'I 1 2/a 1'
_symmetry_space_group_name_H-M 'I 1 2/a 1'
_cell_angle_alpha 90
_cell_angle_beta 95.666
_cell_angle_gamma 90
_cell_length_a 7.3951
_cell_length_b 5.0117
_cell_length_c 5.4417
_cell_formula_units_Z 4
_cell_volume 200.695
_database_code_amcsd 0020338
_diffrn_ambient_temperature 311.15
_exptl_crystal_density_diffrn 5.185
_cod_data_source_file inputs/fixed/downloads/05/05811.cif
_cod_data_source_block 05811
_cod_database_code 9017090

loop_
_space_group_symop_operation_xyz
x,y,z
1/2+x,1/2+y,1/2+z
1/2-x,y,-z
-x,1/2+y,1/2-z
1/2+x,-y,z
+x,1/2-y,1/2+z
-x,-y,-z
1/2-x,1/2-y,1/2-z

loop_
_atom_site_label
_atom_site_fract_x
_atom_site_fract_y
_atom_site_fract_z
_atom_site_occupancy
_atom_site_U_iso_or_equiv
Fe 0.35890 -0.00430 0.29440 0.97300 0.00400
O1 0.41170 0.85790 0.63270 1.00000 0.00700
O2 0.25000 0.18300 0.00000 1.00000 0.00700

loop_
_cod_related_entry_id
_cod_related_entry_database
_cod_related_entry_code
1 AMCSD 0020338
